data_4074124
loop_
_publ_author_name
'Buchowicz, W\/lodzimierz'
'Jerzykiewicz, Lucjan B.'
'Krasi\'nska, Anna'
'Losi, Serena'
'Pietrzykowski, Antoni'
'Zanello, Piero'

_publ_section_title
;
 ansa-Nickelocenes by the Ring-Closing Metathesis Route:&#x00A0;
 Syntheses, X-ray Crystal Structures, and Physical Properties
;
_journal_issue 21
_journal_name_full Organometallics
_journal_page_first 5076
_journal_paper_doi 10.1021/om060423v
_journal_volume 25
_journal_year 2006
_chemical_formula_moiety 'C32 H36 Ni2'
_chemical_formula_sum 'C32 H36 Ni2'
_chemical_formula_weight 538.03
_chemical_name_systematic
;
 ?
;
_space_group_IT_number 14
_symmetry_cell_setting monoclinic
_symmetry_Int_Tables_number 14
_symmetry_space_group_name_Hall '-P 2ybc'
_symmetry_space_group_name_H-M 'P 1 21/c 1'
_atom_sites_solution_hydrogens geom
_atom_sites_solution_primary direct
_atom_sites_solution_secondary difmap
_audit_creation_method SHELXL-97
_cell_angle_alpha 90.00
_cell_angle_beta 108.05(3)
_cell_angle_gamma 90.00
_cell_formula_units_Z 2
_cell_length_a 16.487(5)
_cell_length_b 7.617(4)
_cell_length_c 10.600(4)
_cell_measurement_reflns_used 6082
_cell_measurement_temperature 100(2)
_cell_measurement_theta_max 27
_cell_measurement_theta_min 3
_cell_volume 1265.7(9)
_computing_cell_refinement 'Oxford Diffraion software, CrystAlis 1.171'
_computing_data_collection 'Oxford Diffraion software, CrystAlis 1.171'
_computing_data_reduction 'Oxford Diffraion software, CrystAlis 1.171'
_computing_molecular_graphics 'SHELXTL-NT V5.1, Bruker AXS 1999'
_computing_publication_material 'SHELXTL-NT V5.1, Bruker AXS 1999'
_computing_structure_refinement 'SHELXTL-NT V5.1, Bruker AXS 1999'
_computing_structure_solution 'SHELXTL-NT V5.1, Bruker AXS 1999'
_diffrn_ambient_temperature 100(2)
_diffrn_measured_fraction_theta_full 0.997
_diffrn_measured_fraction_theta_max 0.997
_diffrn_measurement_device_type 'Kuma CCD-KM4 automatic diffractometer'
_diffrn_measurement_method \w
_diffrn_radiation_monochromator graphite
_diffrn_radiation_source 'fine-focus sealed tube'
_diffrn_radiation_type MoK\a
_diffrn_radiation_wavelength 0.71073
_diffrn_reflns_av_R_equivalents 0.0394
_diffrn_reflns_av_sigmaI/netI 0.0426
_diffrn_reflns_limit_h_max 21
_diffrn_reflns_limit_h_min -21
_diffrn_reflns_limit_k_max 9
_diffrn_reflns_limit_k_min -9
_diffrn_reflns_limit_l_max 13
_diffrn_reflns_limit_l_min -10
_diffrn_reflns_number 7704
_diffrn_reflns_theta_full 26.98
_diffrn_reflns_theta_max 26.98
_diffrn_reflns_theta_min 3.35
_exptl_absorpt_coefficient_mu 1.506
_exptl_absorpt_correction_T_max 0.832
_exptl_absorpt_correction_T_min 0.658
_exptl_absorpt_correction_type analytical
_exptl_absorpt_process_details
;
Oxford Diffraion software, CrystAlis 1.171
;
_exptl_crystal_colour brown
_exptl_crystal_density_diffrn 1.412
_exptl_crystal_density_method 'not measured'
_exptl_crystal_description plate
_exptl_crystal_F_000 568
_exptl_crystal_size_max 0.324
_exptl_crystal_size_mid 0.207
_exptl_crystal_size_min 0.098
_refine_diff_density_max 0.613
_refine_diff_density_min -0.463
_refine_diff_density_rms 0.094
_refine_ls_extinction_method none
_refine_ls_goodness_of_fit_ref 1.222
_refine_ls_hydrogen_treatment constr
_refine_ls_matrix_type full
_refine_ls_number_parameters 154
_refine_ls_number_reflns 2761
_refine_ls_number_restraints 0
_refine_ls_restrained_S_all 1.222
_refine_ls_R_factor_all 0.0507
_refine_ls_R_factor_gt 0.0400
_refine_ls_shift/su_max 0.025
_refine_ls_shift/su_mean 0.002
_refine_ls_structure_factor_coef Fsqd
_refine_ls_weighting_details 'calc w=1/[\s^2^(Fo^2^)+(0.0085P)^2^+4.0339P] where P=(Fo^2^+2Fc^2^)/3'
_refine_ls_weighting_scheme calc
_refine_ls_wR_factor_gt 0.1005
_refine_ls_wR_factor_ref 0.1026
_reflns_number_gt 2296
_reflns_number_total 2761
_reflns_threshold_expression >2sigma(I)
_cod_data_source_file om060423vsi20060516_101700.cif
_cod_data_source_block compond_6
_cod_depositor_comments
;
The following automatic conversions were performed:

'_symmetry_cell_setting' value 'Monoclinic' changed to 'monoclinic'
according to /home/saulius/struct/CIF-dictionaries/cif_core.dic
dictionary named 'cif_core.dic' version 2.4.1 from 2010-06-29.

Automatic conversion script
Id: cif_fix_values 1715 2011-07-08 13:25:40Z adriana 
;
_cod_original_sg_symbol_H-M 'P 21/c'
_cod_database_code 4074124

loop_
_symmetry_equiv_pos_as_xyz
'x, y, z'
'-x, y+1/2, -z+1/2'
'-x, -y, -z'
'x, -y-1/2, z-1/2'

loop_
_atom_site_label
_atom_site_type_symbol
_atom_site_fract_x
_atom_site_fract_y
_atom_site_fract_z
_atom_site_U_iso_or_equiv
_atom_site_adp_type
_atom_site_occupancy
_atom_site_symmetry_multiplicity
_atom_site_calc_flag
_atom_site_refinement_flags
Ni1 Ni 0.34186(3) 0.47973(5) 0.05580(4) 0.01337(13) Uani 1 1 d .
C11 C 0.2617(2) 0.7005(4) -0.0532(3) 0.0158(7) Uani 1 1 d .
C12 C 0.2767(2) 0.5788(5) -0.1457(3) 0.0183(7) Uani 1 1 d .
H12A H 0.2317 0.5150 -0.2160 0.022 Uiso 1 1 calc R
C13 C 0.3660(2) 0.5663(5) -0.1238(3) 0.0175(7) Uani 1 1 d .
H13A H 0.3944 0.4962 -0.1779 0.021 Uiso 1 1 calc R
C14 C 0.4075(2) 0.6804(5) -0.0169(3) 0.0173(7) Uani 1 1 d .
H14A H 0.4700 0.7059 0.0166 0.021 Uiso 1 1 calc R
C15 C 0.3431(2) 0.7618(4) 0.0270(3) 0.0161(7) Uani 1 1 d .
H15A H 0.3531 0.8523 0.0985 0.019 Uiso 1 1 calc R
C16 C 0.1763(2) 0.7566(5) -0.0411(4) 0.0194(8) Uani 1 1 d .
H16A H 0.1752 0.8864 -0.0360 0.023 Uiso 1 1 calc R
H16B H 0.1710 0.7098 0.0431 0.023 Uiso 1 1 calc R
C17 C 0.0995(2) 0.6963(5) -0.1547(4) 0.0222(8) Uani 1 1 d .
H17A H 0.1037 0.7446 -0.2392 0.027 Uiso 1 1 calc R
H17B H 0.1001 0.5667 -0.1607 0.027 Uiso 1 1 calc R
C18 C 0.0166(2) 0.7545(5) -0.1362(4) 0.0221(8) Uani 1 1 d .
H18A H 0.0074 0.8770 -0.1309 0.027 Uiso 1 1 calc R
C19 C -0.0442(2) 0.6470(5) -0.1267(4) 0.0215(8) Uani 1 1 d .
H19A H -0.0349 0.5250 -0.1350 0.026 Uiso 1 1 calc R
C20 C -0.1265(2) 0.6988(5) -0.1039(4) 0.0238(8) Uani 1 1 d .
H20A H -0.1296 0.8283 -0.0996 0.029 Uiso 1 1 calc R
H20B H -0.1278 0.6509 -0.0177 0.029 Uiso 1 1 calc R
C21 C -0.2039(2) 0.6307(5) -0.2145(4) 0.0192(8) Uani 1 1 d .
H21A H -0.2048 0.6874 -0.2989 0.023 Uiso 1 1 calc R
H21B H -0.1970 0.5029 -0.2245 0.023 Uiso 1 1 calc R
C22 C -0.2882(2) 0.6625(5) -0.1921(3) 0.0170(7) Uani 1 1 d .
C23 C -0.3065(2) 0.7823(4) -0.1014(3) 0.0170(7) Uani 1 1 d .
H23A H -0.2660 0.8533 -0.0390 0.020 Uiso 1 1 calc R
C24 C -0.3958(2) 0.7778(5) -0.1200(3) 0.0184(7) Uani 1 1 d .
H24A H -0.4251 0.8457 -0.0727 0.022 Uiso 1 1 calc R
C25 C -0.4331(2) 0.6549(5) -0.2209(4) 0.0203(8) Uani 1 1 d .
H25A H -0.4919 0.6251 -0.2531 0.024 Uiso 1 1 calc R
C26 C -0.3673(2) 0.5837(5) -0.2657(3) 0.0184(7) Uani 1 1 d .
H26A H -0.3747 0.4979 -0.3334 0.022 Uiso 1 1 calc R

loop_
_atom_site_aniso_label
_atom_site_aniso_U_11
_atom_site_aniso_U_22
_atom_site_aniso_U_33
_atom_site_aniso_U_23
_atom_site_aniso_U_13
_atom_site_aniso_U_12
Ni1 0.0153(2) 0.0122(2) 0.0132(2) 0.00083(18) 0.00523(15) -0.00029(19)
C11 0.0184(18) 0.0118(16) 0.0178(17) 0.0026(13) 0.0065(14) -0.0006(14)
C12 0.0230(19) 0.0165(17) 0.0141(17) 0.0010(13) 0.0037(14) 0.0015(14)
C13 0.0231(18) 0.0183(18) 0.0133(16) 0.0035(13) 0.0087(14) 0.0005(14)
C14 0.0175(18) 0.0140(17) 0.0208(18) 0.0052(14) 0.0067(15) -0.0011(14)
C15 0.0189(18) 0.0110(16) 0.0183(18) 0.0010(13) 0.0057(15) 0.0012(14)
C16 0.0189(19) 0.0167(17) 0.0233(19) 0.0003(15) 0.0075(16) 0.0017(14)
C17 0.0188(19) 0.024(2) 0.024(2) 0.0021(16) 0.0070(16) 0.0004(15)
C18 0.0204(19) 0.0202(19) 0.025(2) 0.0031(15) 0.0052(16) 0.0052(16)
C19 0.0167(18) 0.024(2) 0.0226(19) 0.0020(15) 0.0048(15) 0.0028(15)
C20 0.022(2) 0.027(2) 0.025(2) 0.0011(16) 0.0098(16) 0.0011(16)
C21 0.0205(18) 0.0193(18) 0.0195(18) 0.0011(14) 0.0085(15) 0.0002(15)
C22 0.0217(18) 0.0147(17) 0.0162(17) 0.0030(14) 0.0084(14) 0.0011(14)
C23 0.0231(19) 0.0120(17) 0.0179(18) 0.0021(13) 0.0092(15) -0.0001(14)
C24 0.0227(19) 0.0153(18) 0.0191(18) 0.0043(14) 0.0091(15) 0.0044(14)
C25 0.0197(18) 0.0184(18) 0.0210(18) 0.0072(15) 0.0035(15) -0.0021(15)
C26 0.0228(19) 0.0176(17) 0.0137(16) 0.0017(14) 0.0043(14) -0.0030(15)

loop_
_atom_type_symbol
_atom_type_description
_atom_type_scat_dispersion_real
_atom_type_scat_dispersion_imag
_atom_type_scat_source
C C 0.0033 0.0016 'International Tables Vol C Tables 4.2.6.8 and 6.1.1.4'
H H 0.0000 0.0000 'International Tables Vol C Tables 4.2.6.8 and 6.1.1.4'
Ni Ni 0.3393 1.1124 'International Tables Vol C Tables 4.2.6.8 and 6.1.1.4'

loop_
_geom_angle_atom_site_label_1
_geom_angle_atom_site_label_2
_geom_angle_atom_site_label_3
_geom_angle
_geom_angle_site_symmetry_1
_geom_angle_site_symmetry_3
C14 Ni1 C13 38.54(13) . .
C14 Ni1 C15 38.56(13) . .
C13 Ni1 C15 64.06(13) . .
C14 Ni1 C24 123.46(14) . 3_565
C13 Ni1 C24 112.40(14) . 3_565
C15 Ni1 C24 156.38(14) . 3_565
C14 Ni1 C23 158.70(13) . 3_565
C13 Ni1 C23 127.57(13) . 3_565
C15 Ni1 C23 162.57(13) . 3_565
C24 Ni1 C23 38.22(14) 3_565 3_565
C14 Ni1 C25 108.89(14) . 3_565
C13 Ni1 C25 125.47(14) . 3_565
C15 Ni1 C25 123.01(14) . 3_565
C24 Ni1 C25 37.83(13) 3_565 3_565
C23 Ni1 C25 63.61(14) 3_565 3_565
C14 Ni1 C26 124.26(14) . 3_565
C13 Ni1 C26 158.82(14) . 3_565
C15 Ni1 C26 110.77(13) . 3_565
C24 Ni1 C26 63.34(14) 3_565 3_565
C23 Ni1 C26 63.34(13) 3_565 3_565
C25 Ni1 C26 37.97(14) 3_565 3_565
C14 Ni1 C22 159.36(13) . 3_565
C13 Ni1 C22 161.58(13) . 3_565
C15 Ni1 C22 127.07(13) . 3_565
C24 Ni1 C22 63.84(13) 3_565 3_565
C23 Ni1 C22 38.01(13) 3_565 3_565
C25 Ni1 C22 63.83(14) 3_565 3_565
C26 Ni1 C22 38.01(13) 3_565 3_565
C14 Ni1 C12 63.73(14) . .
C13 Ni1 C12 37.92(13) . .
C15 Ni1 C12 63.13(13) . .
C24 Ni1 C12 129.87(13) 3_565 .
C23 Ni1 C12 116.46(14) 3_565 .
C25 Ni1 C12 161.24(14) 3_565 .
C26 Ni1 C12 160.63(14) 3_565 .
C22 Ni1 C12 129.08(14) 3_565 .
C14 Ni1 C11 63.93(13) . .
C13 Ni1 C11 63.58(13) . .
C15 Ni1 C11 37.79(13) . .
C24 Ni1 C11 164.31(13) 3_565 .
C23 Ni1 C11 130.63(13) 3_565 .
C25 Ni1 C11 157.37(13) 3_565 .
C26 Ni1 C11 126.20(13) 3_565 .
C22 Ni1 C11 114.69(13) 3_565 .
C12 Ni1 C11 37.51(13) . .
C12 C11 C15 107.0(3) . .
C12 C11 C16 127.3(3) . .
C15 C11 C16 125.8(3) . .
C12 C11 Ni1 70.4(2) . .
C15 C11 Ni1 68.97(19) . .
C16 C11 Ni1 125.9(2) . .
C13 C12 C11 108.9(3) . .
C13 C12 Ni1 69.5(2) . .
C11 C12 Ni1 72.1(2) . .
C13 C12 H12A 125.6 . .
C11 C12 H12A 125.6 . .
Ni1 C12 H12A 125.6 . .
C12 C13 C14 107.9(3) . .
C12 C13 Ni1 72.6(2) . .
C14 C13 Ni1 70.10(19) . .
C12 C13 H13A 126.0 . .
C14 C13 H13A 126.0 . .
Ni1 C13 H13A 126.0 . .
C13 C14 C15 107.6(3) . .
C13 C14 Ni1 71.4(2) . .
C15 C14 Ni1 71.6(2) . .
C13 C14 H14A 126.1 . .
C15 C14 H14A 126.1 . .
Ni1 C14 H14A 126.1 . .
C11 C15 C14 108.7(3) . .
C11 C15 Ni1 73.2(2) . .
C14 C15 Ni1 69.85(19) . .
C11 C15 H15A 125.6 . .
C14 C15 H15A 125.6 . .
Ni1 C15 H15A 125.6 . .
C11 C16 C17 114.5(3) . .
C11 C16 H16A 108.6 . .
C17 C16 H16A 108.6 . .
C11 C16 H16B 108.6 . .
C17 C16 H16B 108.6 . .
H16A C16 H16B 107.6 . .
C18 C17 C16 111.9(3) . .
C18 C17 H17A 109.2 . .
C16 C17 H17A 109.2 . .
C18 C17 H17B 109.2 . .
C16 C17 H17B 109.2 . .
H17A C17 H17B 107.9 . .
C19 C18 C17 124.6(4) . .
C19 C18 H18A 117.7 . .
C17 C18 H18A 117.7 . .
C18 C19 C20 126.4(4) . .
C18 C19 H19A 116.8 . .
C20 C19 H19A 116.8 . .
C19 C20 C21 111.6(3) . .
C19 C20 H20A 109.3 . .
C21 C20 H20A 109.3 . .
C19 C20 H20B 109.3 . .
C21 C20 H20B 109.3 . .
H20A C20 H20B 108.0 . .
C22 C21 C20 114.7(3) . .
C22 C21 H21A 108.6 . .
C20 C21 H21A 108.6 . .
C22 C21 H21B 108.6 . .
C20 C21 H21B 108.6 . .
H21A C21 H21B 107.6 . .
C23 C22 C26 106.8(3) . .
C23 C22 C21 127.6(3) . .
C26 C22 C21 125.5(3) . .
C23 C22 Ni1 70.1(2) . 3_565
C26 C22 Ni1 70.5(2) . 3_565
C21 C22 Ni1 127.3(2) . 3_565
C24 C23 C22 108.5(3) . .
C24 C23 Ni1 70.8(2) . 3_565
C22 C23 Ni1 71.9(2) . 3_565
C24 C23 H23A 125.7 . .
C22 C23 H23A 125.7 . .
Ni1 C23 H23A 123.1 3_565 .
C25 C24 C23 108.1(3) . .
C25 C24 Ni1 71.2(2) . 3_565
C23 C24 Ni1 70.9(2) . 3_565
C25 C24 H24A 126.0 . .
C23 C24 H24A 126.0 . .
Ni1 C24 H24A 123.5 3_565 .
C24 C25 C26 107.9(3) . .
C24 C25 Ni1 70.9(2) . 3_565
C26 C25 Ni1 71.3(2) . 3_565
C24 C25 H25A 126.0 . .
C26 C25 H25A 126.0 . .
Ni1 C25 H25A 123.4 3_565 .
C25 C26 C22 108.7(3) . .
C25 C26 Ni1 70.7(2) . 3_565
C22 C26 Ni1 71.5(2) . 3_565
C25 C26 H26A 125.7 . .
C22 C26 H26A 125.7 . .
Ni1 C26 H26A 123.8 3_565 .

loop_
_geom_bond_atom_site_label_1
_geom_bond_atom_site_label_2
_geom_bond_distance
_geom_bond_site_symmetry_2
Ni1 C14 2.149(4) .
Ni1 C13 2.165(3) .
Ni1 C15 2.171(4) .
Ni1 C24 2.174(4) 3_565
Ni1 C23 2.175(4) 3_565
Ni1 C25 2.178(4) 3_565
Ni1 C26 2.187(4) 3_565
Ni1 C22 2.199(3) 3_565
Ni1 C12 2.205(4) .
Ni1 C11 2.227(4) .
C11 C12 1.425(5) .
C11 C15 1.425(5) .
C11 C16 1.515(5) .
C12 C13 1.421(5) .
C12 H12A 1.0000 .
C13 C14 1.424(5) .
C13 H13A 1.0000 .
C14 C15 1.427(5) .
C14 H14A 1.0000 .
C15 H15A 1.0000 .
C16 C17 1.523(5) .
C16 H16A 0.9900 .
C16 H16B 0.9900 .
C17 C18 1.506(5) .
C17 H17A 0.9900 .
C17 H17B 0.9900 .
C18 C19 1.323(5) .
C18 H18A 0.9500 .
C19 C20 1.503(5) .
C19 H19A 0.9500 .
C20 C21 1.531(5) .
C20 H20A 0.9900 .
C20 H20B 0.9900 .
C21 C22 1.499(5) .
C21 H21A 0.9900 .
C21 H21B 0.9900 .
C22 C23 1.425(5) .
C22 C26 1.428(5) .
C22 Ni1 2.199(3) 3_565
C23 C24 1.424(5) .
C23 Ni1 2.175(4) 3_565
C23 H23A 0.9500 .
C24 C25 1.411(5) .
C24 Ni1 2.174(4) 3_565
C24 H24A 0.9500 .
C25 C26 1.420(5) .
C25 Ni1 2.178(4) 3_565
C25 H25A 0.9500 .
C26 Ni1 2.187(4) 3_565
C26 H26A 0.9500 .

loop_
_geom_torsion_atom_site_label_1
_geom_torsion_atom_site_label_2
_geom_torsion_atom_site_label_3
_geom_torsion_atom_site_label_4
_geom_torsion
_geom_torsion_site_symmetry_1
_geom_torsion_site_symmetry_4
C14 Ni1 C11 C12 80.1(2) . .
C13 Ni1 C11 C12 36.9(2) . .
C15 Ni1 C11 C12 117.9(3) . .
C24 Ni1 C11 C12 -41.8(6) 3_565 .
C23 Ni1 C11 C12 -81.1(3) 3_565 .
C25 Ni1 C11 C12 156.4(3) 3_565 .
C26 Ni1 C11 C12 -165.1(2) 3_565 .
C22 Ni1 C11 C12 -122.7(2) 3_565 .
C14 Ni1 C11 C15 -37.8(2) . .
C13 Ni1 C11 C15 -81.0(2) . .
C24 Ni1 C11 C15 -159.7(4) 3_565 .
C23 Ni1 C11 C15 160.9(2) 3_565 .
C25 Ni1 C11 C15 38.5(4) 3_565 .
C26 Ni1 C11 C15 76.9(2) 3_565 .
C22 Ni1 C11 C15 119.3(2) 3_565 .
C12 Ni1 C11 C15 -117.9(3) . .
C14 Ni1 C11 C16 -157.5(3) . .
C13 Ni1 C11 C16 159.3(3) . .
C15 Ni1 C11 C16 -119.6(4) . .
C24 Ni1 C11 C16 80.6(6) 3_565 .
C23 Ni1 C11 C16 41.3(4) 3_565 .
C25 Ni1 C11 C16 -81.2(5) 3_565 .
C26 Ni1 C11 C16 -42.7(3) 3_565 .
C22 Ni1 C11 C16 -0.3(3) 3_565 .
C12 Ni1 C11 C16 122.4(4) . .
C15 C11 C12 C13 -0.5(4) . .
C16 C11 C12 C13 179.2(3) . .
Ni1 C11 C12 C13 -60.1(2) . .
C15 C11 C12 Ni1 59.5(2) . .
C16 C11 C12 Ni1 -120.8(4) . .
C14 Ni1 C12 C13 38.2(2) . .
C15 Ni1 C12 C13 81.5(2) . .
C24 Ni1 C12 C13 -74.7(3) 3_565 .
C23 Ni1 C12 C13 -118.0(2) 3_565 .
C25 Ni1 C12 C13 -32.5(5) 3_565 .
C26 Ni1 C12 C13 157.5(4) 3_565 .
C22 Ni1 C12 C13 -161.1(2) 3_565 .
C11 Ni1 C12 C13 118.9(3) . .
C14 Ni1 C12 C11 -80.7(2) . .
C13 Ni1 C12 C11 -118.9(3) . .
C15 Ni1 C12 C11 -37.4(2) . .
C24 Ni1 C12 C11 166.4(2) 3_565 .
C23 Ni1 C12 C11 123.1(2) 3_565 .
C25 Ni1 C12 C11 -151.4(4) 3_565 .
C26 Ni1 C12 C11 38.6(5) 3_565 .
C22 Ni1 C12 C11 80.0(2) 3_565 .
C11 C12 C13 C14 0.1(4) . .
Ni1 C12 C13 C14 -61.6(2) . .
C11 C12 C13 Ni1 61.7(2) . .
C14 Ni1 C13 C12 -117.1(3) . .
C15 Ni1 C13 C12 -78.8(2) . .
C24 Ni1 C13 C12 126.8(2) 3_565 .
C23 Ni1 C13 C12 85.8(2) 3_565 .
C25 Ni1 C13 C12 167.8(2) 3_565 .
C26 Ni1 C13 C12 -159.4(3) 3_565 .
C22 Ni1 C13 C12 52.6(5) 3_565 .
C11 Ni1 C13 C12 -36.5(2) . .
C15 Ni1 C13 C14 38.3(2) . .
C24 Ni1 C13 C14 -116.1(2) 3_565 .
C23 Ni1 C13 C14 -157.1(2) 3_565 .
C25 Ni1 C13 C14 -75.1(2) 3_565 .
C26 Ni1 C13 C14 -42.3(5) 3_565 .
C22 Ni1 C13 C14 169.7(4) 3_565 .
C12 Ni1 C13 C14 117.1(3) . .
C11 Ni1 C13 C14 80.6(2) . .
C12 C13 C14 C15 0.3(4) . .
Ni1 C13 C14 C15 -62.8(2) . .
C12 C13 C14 Ni1 63.2(2) . .
C15 Ni1 C14 C13 -116.7(3) . .
C24 Ni1 C14 C13 84.5(2) 3_565 .
C23 Ni1 C14 C13 58.3(4) 3_565 .
C25 Ni1 C14 C13 123.7(2) 3_565 .
C26 Ni1 C14 C13 162.9(2) 3_565 .
C22 Ni1 C14 C13 -170.8(3) 3_565 .
C12 Ni1 C14 C13 -37.6(2) . .
C11 Ni1 C14 C13 -79.6(2) . .
C13 Ni1 C14 C15 116.7(3) . .
C24 Ni1 C14 C15 -158.88(19) 3_565 .
C23 Ni1 C14 C15 174.9(3) 3_565 .
C25 Ni1 C14 C15 -119.6(2) 3_565 .
C26 Ni1 C14 C15 -80.4(2) 3_565 .
C22 Ni1 C14 C15 -54.1(5) 3_565 .
C12 Ni1 C14 C15 79.1(2) . .
C11 Ni1 C14 C15 37.1(2) . .
C12 C11 C15 C14 0.7(4) . .
C16 C11 C15 C14 -179.0(3) . .
Ni1 C11 C15 C14 61.2(2) . .
C12 C11 C15 Ni1 -60.5(2) . .
C16 C11 C15 Ni1 119.8(3) . .
C13 C14 C15 C11 -0.7(4) . .
Ni1 C14 C15 C11 -63.3(2) . .
C13 C14 C15 Ni1 62.7(2) . .
C14 Ni1 C15 C11 117.9(3) . .
C13 Ni1 C15 C11 79.6(2) . .
C24 Ni1 C15 C11 166.5(3) 3_565 .
C23 Ni1 C15 C11 -56.0(5) 3_565 .
C25 Ni1 C15 C11 -163.4(2) 3_565 .
C26 Ni1 C15 C11 -122.8(2) 3_565 .
C22 Ni1 C15 C11 -83.1(2) 3_565 .
C12 Ni1 C15 C11 37.1(2) . .
C13 Ni1 C15 C14 -38.3(2) . .
C24 Ni1 C15 C14 48.6(4) 3_565 .
C23 Ni1 C15 C14 -173.8(4) 3_565 .
C25 Ni1 C15 C14 78.7(2) 3_565 .
C26 Ni1 C15 C14 119.3(2) 3_565 .
C22 Ni1 C15 C14 159.0(2) 3_565 .
C12 Ni1 C15 C14 -80.8(2) . .
C11 Ni1 C15 C14 -117.9(3) . .
C12 C11 C16 C17 -10.2(5) . .
C15 C11 C16 C17 169.4(3) . .
Ni1 C11 C16 C17 -102.0(3) . .
C11 C16 C17 C18 179.4(3) . .
C16 C17 C18 C19 -119.7(4) . .
C17 C18 C19 C20 178.0(3) . .
C18 C19 C20 C21 122.7(4) . .
C19 C20 C21 C22 174.5(3) . .
C20 C21 C22 C23 17.0(5) . .
C20 C21 C22 C26 -167.2(3) . .
C20 C21 C22 Ni1 -75.6(4) . 3_565
C26 C22 C23 C24 -0.4(4) . .
C21 C22 C23 C24 176.0(3) . .
Ni1 C22 C23 C24 -61.7(2) 3_565 .
C26 C22 C23 Ni1 61.3(2) . 3_565
C21 C22 C23 Ni1 -122.3(4) . 3_565
C22 C23 C24 C25 0.5(4) . .
Ni1 C23 C24 C25 -61.9(2) 3_565 .
C22 C23 C24 Ni1 62.4(2) . 3_565
C23 C24 C25 C26 -0.4(4) . .
Ni1 C24 C25 C26 -62.1(2) 3_565 .
C23 C24 C25 Ni1 61.7(2) . 3_565
C24 C25 C26 C22 0.1(4) . .
Ni1 C25 C26 C22 -61.7(2) 3_565 .
C24 C25 C26 Ni1 61.8(2) . 3_565
C23 C22 C26 C25 0.2(4) . .
C21 C22 C26 C25 -176.3(3) . .
Ni1 C22 C26 C25 61.2(2) 3_565 .
C23 C22 C26 Ni1 -61.0(2) . 3_565
C21 C22 C26 Ni1 122.5(3) . 3_565
